data_1544987
loop_
_publ_author_name
'Lee, Hyeong-Hwan'
'Park, In-Hyeok'
'Kim, Seulgi'
'Lee, Eunji'
'Ju, Huiyeong'
'Jung, Jong Hwa'
'Ikeda, Mari'
'Habata, Yoichi'
'Lee, Shim Sung'

_publ_section_title
;
 Anion exchange coupled with the reduction and dimerisation of a
 copper(ii) nitrate complex of tripyridyl dithioether via a
 single-crystal-to-single-crystal transformation
;
_journal_issue 4
_journal_name_full 'Chem. Sci.'
_journal_page_first 2592
_journal_paper_doi 10.1039/C6SC05341F
_journal_volume 8
_journal_year 2017
_chemical_formula_sum 'C17 H15 Cu N5 O6 S2'
_chemical_formula_weight 513.00
_chemical_name_systematic
; 
 ? 
;
_space_group_crystal_system monoclinic
_space_group_IT_number 15
_space_group_name_Hall '-C 2yc'
_space_group_name_H-M_alt 'C 1 2/c 1'
_symmetry_space_group_name_Hall '-C 2yc'
_symmetry_space_group_name_H-M 'C 1 2/c 1'
_atom_sites_solution_hydrogens geom
_audit_creation_method SHELXL-2013
_audit_update_record
;
2016-12-31 deposited with the CCDC.
2017-01-03 downloaded from the CCDC.
;
_cell_angle_alpha 90
_cell_angle_beta 101.7030(10)
_cell_angle_gamma 90
_cell_formula_units_Z 8
_cell_length_a 17.88900(10)
_cell_length_b 12.23390(10)
_cell_length_c 20.7705(3)
_cell_measurement_reflns_used 9175
_cell_measurement_temperature 173(2)
_cell_measurement_theta_max 28.27
_cell_measurement_theta_min 2.33
_cell_volume 4451.18(8)
_computing_cell_refinement 'Bruker SAINT'
_computing_data_collection 'Bruker APEX2'
_computing_data_reduction 'Bruker SAINT'
_computing_molecular_graphics 'Bruker SHELXTL'
_computing_publication_material 'Bruker SHELXTL'
_computing_structure_refinement 'SHELXL-2013 (Sheldrick, 2013)'
_computing_structure_solution 'SHELXS-97 (Sheldrick 2008)'
_diffrn_ambient_temperature 173(2)
_diffrn_measured_fraction_theta_full 1.000
_diffrn_measured_fraction_theta_max 0.998
_diffrn_measurement_device_type 'Bruker APEX-II CCD'
_diffrn_measurement_method '\f and \w scans'
_diffrn_radiation_type MoK\a
_diffrn_radiation_wavelength 0.71073
_diffrn_reflns_av_R_equivalents 0.0289
_diffrn_reflns_av_unetI/netI 0.0218
_diffrn_reflns_Laue_measured_fraction_full 1.000
_diffrn_reflns_Laue_measured_fraction_max 0.998
_diffrn_reflns_limit_h_max 22
_diffrn_reflns_limit_h_min -22
_diffrn_reflns_limit_k_max 15
_diffrn_reflns_limit_k_min -14
_diffrn_reflns_limit_l_max 25
_diffrn_reflns_limit_l_min -25
_diffrn_reflns_number 22774
_diffrn_reflns_point_group_measured_fraction_full 1.000
_diffrn_reflns_point_group_measured_fraction_max 0.998
_diffrn_reflns_theta_full 25.242
_diffrn_reflns_theta_max 25.998
_diffrn_reflns_theta_min 2.003
_exptl_absorpt_coefficient_mu 1.212
_exptl_absorpt_correction_type multi-scan
_exptl_absorpt_process_details SADABS
_exptl_crystal_colour blue
_exptl_crystal_density_diffrn 1.531
_exptl_crystal_description block
_exptl_crystal_F_000 2088
_exptl_crystal_size_max 0.240
_exptl_crystal_size_mid 0.230
_exptl_crystal_size_min 0.110
_exptl_transmission_factor_max 0.8780
_exptl_transmission_factor_min 0.7600
_refine_diff_density_max 0.306
_refine_diff_density_min -0.376
_refine_diff_density_rms 0.059
_refine_ls_extinction_method none
_refine_ls_goodness_of_fit_ref 1.071
_refine_ls_hydrogen_treatment constr
_refine_ls_matrix_type full
_refine_ls_number_parameters 299
_refine_ls_number_reflns 4370
_refine_ls_number_restraints 6
_refine_ls_restrained_S_all 1.072
_refine_ls_R_factor_all 0.0280
_refine_ls_R_factor_gt 0.0251
_refine_ls_shift/su_max 0.001
_refine_ls_shift/su_mean 0.000
_refine_ls_structure_factor_coef Fsqd
_refine_ls_weighting_details 'w=1/[\s^2^(Fo^2^)+(0.0315P)^2^+4.1802P] where P=(Fo^2^+2Fc^2^)/3'
_refine_ls_weighting_scheme calc
_refine_ls_wR_factor_gt 0.0645
_refine_ls_wR_factor_ref 0.0655
_reflns_Friedel_coverage 0.000
_reflns_number_gt 3945
_reflns_number_total 4370
_reflns_threshold_expression 'I > 2\s(I)'
_cod_data_source_file c6sc05341f2.cif
_cod_data_source_block 2
_cod_depositor_comments 'Adding full bibliography for 1544983--1544989.cif.'
_cod_database_code 1544987
_shelx_space_group_comment
; 
The symmetry employed for this shelxl refinement is uniquely defined 
by the following loop, which should always be used as a source of 
symmetry information in preference to the above space-group names. 
They are only intended as comments. 
;
_shelx_estimated_absorpt_t_min 0.760
_shelx_estimated_absorpt_t_max 0.878
_shelxl_version_number 2013-3

loop_
_space_group_symop_operation_xyz
'x, y, z'
'-x, y, -z+1/2'
'x+1/2, y+1/2, z'
'-x+1/2, y+1/2, -z+1/2'
'-x, -y, -z'
'x, -y, z-1/2'
'-x+1/2, -y+1/2, -z'
'x+1/2, -y+1/2, z-1/2'

loop_
_atom_site_label
_atom_site_type_symbol
_atom_site_fract_x
_atom_site_fract_y
_atom_site_fract_z
_atom_site_U_iso_or_equiv
_atom_site_adp_type
_atom_site_occupancy
_atom_site_site_symmetry_order
_atom_site_calc_flag
_atom_site_refinement_flags_posn
_atom_site_refinement_flags_adp
_atom_site_refinement_flags_occupancy
Cu1 Cu 0.13175(2) 0.22774(2) 0.59906(2) 0.01617(7) Uani 1 1 d . . .
S1 S -0.01063(3) 0.15913(4) 0.60193(2) 0.02162(11) Uani 1 1 d . . .
S2 S 0.27133(3) 0.44265(4) 0.64574(2) 0.02705(12) Uani 1 1 d . . .
O1 O 0.18199(7) 0.08001(10) 0.61244(6) 0.0217(3) Uani 1 1 d . . .
O2 O 0.25575(8) 0.17567(12) 0.56333(7) 0.0325(3) Uani 1 1 d . . .
O3 O 0.28070(9) 0.00418(13) 0.58525(8) 0.0414(4) Uani 1 1 d . . .
N1 N 0.07187(8) 0.17597(12) 0.51142(7) 0.0176(3) Uani 1 1 d . . .
N2 N 0.07672(8) 0.37272(12) 0.58762(7) 0.0178(3) Uani 1 1 d . . .
N3 N 0.18991(8) 0.27492(12) 0.68731(7) 0.0183(3) Uani 1 1 d . . .
N4 N 0.24180(9) 0.08567(13) 0.58662(7) 0.0236(3) Uani 1 1 d . . .
C1 C 0.09010(10) 0.16342(14) 0.45239(8) 0.0203(4) Uani 1 1 d . . .
H1A H 0.1405 0.1801 0.4474 0.024 Uiso 1 1 calc R U .
C2 C 0.03720(11) 0.12661(15) 0.39835(9) 0.0234(4) Uani 1 1 d . . .
H2A H 0.0513 0.1166 0.3570 0.028 Uiso 1 1 calc R U .
C3 C -0.03649(11) 0.10468(15) 0.40575(9) 0.0243(4) Uani 1 1 d . . .
H3A H -0.0738 0.0812 0.3691 0.029 Uiso 1 1 calc R U .
C4 C -0.05589(10) 0.11699(15) 0.46688(9) 0.0224(4) Uani 1 1 d . . .
H4A H -0.1061 0.1021 0.4729 0.027 Uiso 1 1 calc R U .
C5 C 0.00034(10) 0.15162(14) 0.51855(8) 0.0179(4) Uani 1 1 d . . .
C6 C -0.04724(11) 0.29604(16) 0.60407(10) 0.0264(4) Uani 1 1 d . . .
H6A H -0.0951 0.3010 0.5706 0.032 Uiso 1 1 calc R U .
H6B H -0.0608 0.3071 0.6475 0.032 Uiso 1 1 calc R U .
C7 C 0.00351(10) 0.38926(15) 0.59270(8) 0.0210(4) Uani 1 1 d . . .
C8 C -0.02710(12) 0.49410(17) 0.58871(9) 0.0275(4) Uani 1 1 d . . .
H8A H -0.0792 0.5049 0.5906 0.033 Uiso 1 1 calc R U .
C9 C 0.01860(13) 0.58206(17) 0.58197(9) 0.0328(5) Uani 1 1 d . . .
H9A H -0.0013 0.6542 0.5809 0.039 Uiso 1 1 calc R U .
C10 C 0.09310(12) 0.56524(16) 0.57678(9) 0.0296(4) Uani 1 1 d . . .
H10A H 0.1251 0.6254 0.5720 0.036 Uiso 1 1 calc R U .
C11 C 0.12071(11) 0.45944(15) 0.57863(8) 0.0215(4) Uani 1 1 d . . .
C12 C 0.19987(11) 0.43437(16) 0.57032(9) 0.0241(4) Uani 1 1 d . . .
H12A H 0.2137 0.4860 0.5380 0.029 Uiso 1 1 calc R U .
H12B H 0.2006 0.3598 0.5520 0.029 Uiso 1 1 calc R U .
C13 C 0.24029(10) 0.35698(15) 0.70319(8) 0.0213(4) Uani 1 1 d . . .
C14 C 0.17203(10) 0.21388(15) 0.73660(9) 0.0227(4) Uani 1 1 d . . .
H14A H 0.1359 0.1565 0.7257 0.027 Uiso 1 1 calc R U .
C15 C 0.20405(12) 0.23172(17) 0.80187(9) 0.0282(4) Uani 1 1 d . . .
H15A H 0.1904 0.1873 0.8352 0.034 Uiso 1 1 calc R U .
C16 C 0.25633(12) 0.31541(19) 0.81788(9) 0.0341(5) Uani 1 1 d . . .
H16A H 0.2797 0.3289 0.8625 0.041 Uiso 1 1 calc R U .
C17 C 0.27420(12) 0.37886(18) 0.76870(9) 0.0314(5) Uani 1 1 d . . .
H17A H 0.3095 0.4374 0.7791 0.038 Uiso 1 1 calc R U .
O4 O 0.5000 -0.65079(16) 0.2500 0.0322(5) Uani 1 2 d S T P
O5 O 0.44139(8) -0.49680(12) 0.25609(7) 0.0348(3) Uani 1 1 d . . .
N5 N 0.5000 -0.54782(19) 0.2500 0.0226(5) Uani 1 2 d S T P
O6 O 0.20693(18) -0.1565(3) 0.46011(16) 0.0470(8) Uani 0.5 1 d D . P
O7 O 0.3089(3) -0.2506(6) 0.4870(4) 0.0604(18) Uani 0.5 1 d D . P
O8 O 0.2118(4) -0.2858(5) 0.5299(3) 0.0599(17) Uani 0.5 1 d D . P
N6 N 0.2435(4) -0.2301(5) 0.4936(4) 0.0272(16) Uani 0.5 1 d D . P

loop_
_atom_site_aniso_label
_atom_site_aniso_U_11
_atom_site_aniso_U_22
_atom_site_aniso_U_33
_atom_site_aniso_U_23
_atom_site_aniso_U_13
_atom_site_aniso_U_12
Cu1 0.01592(12) 0.01603(12) 0.01555(11) -0.00167(8) 0.00077(8) -0.00071(8)
S1 0.0237(2) 0.0220(2) 0.0200(2) 0.00001(18) 0.00643(17) -0.00216(18)
S2 0.0250(2) 0.0296(3) 0.0262(2) 0.0001(2) 0.00435(18) -0.0118(2)
O1 0.0196(6) 0.0231(7) 0.0235(6) 0.0020(5) 0.0068(5) 0.0014(5)
O2 0.0356(8) 0.0296(8) 0.0355(8) 0.0034(6) 0.0149(6) -0.0047(6)
O3 0.0410(9) 0.0407(9) 0.0466(9) 0.0084(7) 0.0188(7) 0.0220(7)
N1 0.0180(7) 0.0154(7) 0.0185(7) -0.0009(6) 0.0013(6) 0.0009(6)
N2 0.0215(8) 0.0173(7) 0.0140(6) -0.0013(6) 0.0019(6) 0.0003(6)
N3 0.0171(7) 0.0204(8) 0.0173(7) -0.0016(6) 0.0030(6) 0.0000(6)
N4 0.0228(8) 0.0283(9) 0.0192(7) 0.0003(7) 0.0032(6) 0.0032(7)
C1 0.0213(9) 0.0192(9) 0.0206(8) -0.0007(7) 0.0046(7) 0.0017(7)
C2 0.0292(10) 0.0205(9) 0.0193(8) -0.0022(7) 0.0023(7) 0.0041(8)
C3 0.0271(10) 0.0204(9) 0.0215(9) -0.0049(8) -0.0045(7) 0.0012(8)
C4 0.0197(9) 0.0186(9) 0.0271(9) -0.0020(8) 0.0005(7) -0.0008(7)
C5 0.0210(9) 0.0140(8) 0.0189(8) 0.0000(7) 0.0041(7) 0.0018(7)
C6 0.0234(10) 0.0267(10) 0.0305(10) -0.0056(8) 0.0088(8) 0.0019(8)
C7 0.0236(9) 0.0248(10) 0.0133(8) -0.0027(7) 0.0008(7) 0.0026(8)
C8 0.0308(11) 0.0299(11) 0.0202(9) -0.0008(8) 0.0012(8) 0.0111(8)
C9 0.0494(13) 0.0211(10) 0.0254(10) 0.0013(8) 0.0019(9) 0.0110(9)
C10 0.0435(12) 0.0189(10) 0.0241(9) 0.0040(8) 0.0012(8) -0.0017(9)
C11 0.0303(10) 0.0204(9) 0.0125(8) 0.0015(7) 0.0012(7) -0.0038(8)
C12 0.0304(10) 0.0238(10) 0.0191(8) 0.0011(8) 0.0073(7) -0.0077(8)
C13 0.0202(9) 0.0226(9) 0.0204(8) -0.0005(7) 0.0026(7) -0.0025(7)
C14 0.0219(9) 0.0242(10) 0.0225(9) 0.0014(8) 0.0056(7) -0.0003(8)
C15 0.0332(11) 0.0318(11) 0.0208(9) 0.0045(8) 0.0085(8) 0.0052(9)
C16 0.0398(12) 0.0412(12) 0.0174(9) -0.0048(9) -0.0034(8) -0.0006(10)
C17 0.0317(11) 0.0350(11) 0.0243(9) -0.0064(9) -0.0018(8) -0.0099(9)
O4 0.0399(12) 0.0256(11) 0.0351(11) 0.000 0.0172(9) 0.000
O5 0.0269(8) 0.0366(8) 0.0422(8) -0.0001(7) 0.0103(6) 0.0083(6)
N5 0.0253(12) 0.0291(13) 0.0134(9) 0.000 0.0043(8) 0.000
O6 0.0442(19) 0.052(2) 0.0419(18) 0.0088(17) 0.0011(15) -0.0011(17)
O7 0.022(2) 0.072(5) 0.090(5) -0.016(3) 0.017(3) 0.002(2)
O8 0.079(5) 0.052(4) 0.064(4) 0.010(2) 0.048(4) -0.007(3)
N6 0.024(3) 0.037(5) 0.021(3) -0.006(3) 0.006(3) -0.010(3)

loop_
_atom_type_symbol
_atom_type_description
_atom_type_scat_dispersion_real
_atom_type_scat_dispersion_imag
_atom_type_scat_source
C C 0.0033 0.0016 'International Tables Vol C Tables 4.2.6.8 and 6.1.1.4'
H H 0.0000 0.0000 'International Tables Vol C Tables 4.2.6.8 and 6.1.1.4'
N N 0.0061 0.0033 'International Tables Vol C Tables 4.2.6.8 and 6.1.1.4'
O O 0.0106 0.0060 'International Tables Vol C Tables 4.2.6.8 and 6.1.1.4'
S S 0.1246 0.1234 'International Tables Vol C Tables 4.2.6.8 and 6.1.1.4'
Cu Cu 0.3201 1.2651 'International Tables Vol C Tables 4.2.6.8 and 6.1.1.4'

loop_
_geom_angle_atom_site_label_1
_geom_angle_atom_site_label_2
_geom_angle_atom_site_label_3
_geom_angle
_geom_angle_site_symmetry_1
_geom_angle_site_symmetry_3
N3 Cu1 O1 89.88(5) . .
N3 Cu1 N1 178.17(6) . .
O1 Cu1 N1 89.04(5) . .
N3 Cu1 N2 90.28(6) . .
O1 Cu1 N2 176.96(5) . .
N1 Cu1 N2 90.72(6) . .
N3 Cu1 S1 112.83(4) . .
O1 Cu1 S1 96.60(4) . .
N1 Cu1 S1 65.85(4) . .
N2 Cu1 S1 80.55(4) . .
C5 S1 C6 100.59(9) . .
C5 S1 Cu1 72.78(6) . .
C6 S1 Cu1 93.49(6) . .
C13 S2 C12 106.76(8) . .
N4 O1 Cu1 106.19(10) . .
C1 N1 C5 119.13(14) . .
C1 N1 Cu1 132.71(12) . .
C5 N1 Cu1 108.16(11) . .
C7 N2 C11 119.51(16) . .
C7 N2 Cu1 125.45(12) . .
C11 N2 Cu1 114.88(12) . .
C13 N3 C14 118.34(15) . .
C13 N3 Cu1 129.67(12) . .
C14 N3 Cu1 111.97(12) . .
O3 N4 O2 123.52(16) . .
O3 N4 O1 119.36(16) . .
O2 N4 O1 117.11(15) . .
N1 C1 C2 121.64(17) . .
C3 C2 C1 118.78(17) . .
C2 C3 C4 120.01(16) . .
C5 C4 C3 117.76(17) . .
N1 C5 C4 122.65(16) . .
N1 C5 S1 112.84(12) . .
C4 C5 S1 124.35(14) . .
C7 C6 S1 117.80(13) . .
N2 C7 C8 120.67(18) . .
N2 C7 C6 121.60(16) . .
C8 C7 C6 117.72(17) . .
C9 C8 C7 119.51(19) . .
C10 C9 C8 119.78(19) . .
C9 C10 C11 118.98(19) . .
N2 C11 C10 121.46(18) . .
N2 C11 C12 116.47(16) . .
C10 C11 C12 122.06(17) . .
C11 C12 S2 114.07(12) . .
N3 C13 C17 121.23(17) . .
N3 C13 S2 124.47(13) . .
C17 C13 S2 114.29(14) . .
N3 C14 C15 122.73(18) . .
C14 C15 C16 118.71(18) . .
C17 C16 C15 119.28(17) . .
C16 C17 C13 119.72(18) . .
O5 N5 O5 120.0(2) . 2_655
O5 N5 O4 120.00(12) . .
O5 N5 O4 120.00(12) 2_655 .
N6 O6 O8 40.6(4) . 7_546
N6 O6 O7 42.8(4) . 7_546
O8 O6 O7 83.2(2) 7_546 7_546
N6 O6 N6 3.3(8) . 7_546
O8 O6 N6 41.9(3) 7_546 7_546
O7 O6 N6 41.3(3) 7_546 7_546
O8 O7 N6 84.9(9) 7_546 7_546
O8 O7 N6 57.3(8) 7_546 .
N6 O7 N6 28.1(4) 7_546 .
O8 O7 O6 133.8(11) 7_546 7_546
N6 O7 O6 48.9(4) 7_546 7_546
N6 O7 O6 76.7(4) . 7_546
O7 O8 N6 91.6(10) 7_546 7_546
O7 O8 N6 64.3(9) 7_546 .
N6 O8 N6 27.8(4) 7_546 .
O7 O8 O6 142.7(11) 7_546 7_546
N6 O8 O6 51.1(4) 7_546 7_546
N6 O8 O6 78.7(4) . 7_546
N6 N6 O8 95.6(14) 7_546 7_546
N6 N6 O7 86.8(14) 7_546 7_546
O8 N6 O7 173.2(13) 7_546 7_546
N6 N6 O7 65.1(13) 7_546 .
O8 N6 O7 31.1(4) 7_546 .
O7 N6 O7 151.9(4) 7_546 .
N6 N6 O8 56.6(12) 7_546 .
O8 N6 O8 152.2(4) 7_546 .
O7 N6 O8 30.8(3) 7_546 .
O7 N6 O8 121.4(4) . .
N6 N6 O6 169(2) 7_546 .
O8 N6 O6 88.3(5) 7_546 .
O7 N6 O6 88.3(5) 7_546 .
O7 N6 O6 119.4(6) . .
O8 N6 O6 119.1(6) . .
N6 N6 O6 7.2(16) 7_546 7_546
O8 N6 O6 93.0(5) 7_546 7_546
O7 N6 O6 90.2(4) 7_546 7_546
O7 N6 O6 62.0(4) . 7_546
O8 N6 O6 59.4(3) . 7_546
O6 N6 O6 176.7(8) . 7_546

loop_
_geom_bond_atom_site_label_1
_geom_bond_atom_site_label_2
_geom_bond_distance
_geom_bond_site_symmetry_2
Cu1 N3 2.0006(14) .
Cu1 O1 2.0124(12) .
Cu1 N1 2.0176(14) .
Cu1 N2 2.0190(14) .
Cu1 S1 2.6938(5) .
S1 C5 1.7844(17) .
S1 C6 1.802(2) .
S2 C13 1.7607(18) .
S2 C12 1.8127(18) .
O1 N4 1.2921(19) .
O2 N4 1.248(2) .
O3 N4 1.220(2) .
N1 C1 1.340(2) .
N1 C5 1.351(2) .
N2 C7 1.350(2) .
N2 C11 1.356(2) .
N3 C13 1.345(2) .
N3 C14 1.357(2) .
C1 C2 1.388(2) .
C2 C3 1.384(3) .
C3 C4 1.391(3) .
C4 C5 1.380(2) .
C6 C7 1.506(3) .
C7 C8 1.391(3) .
C8 C9 1.376(3) .
C9 C10 1.374(3) .
C10 C11 1.383(3) .
C11 C12 1.493(3) .
C13 C17 1.398(2) .
C14 C15 1.378(3) .
C15 C16 1.381(3) .
C16 C17 1.371(3) .
O4 N5 1.260(3) .
O5 N5 1.2485(17) .
N5 O5 1.2485(17) 2_655
O6 N6 1.241(5) .
O6 O8 1.592(7) 7_546
O6 O7 1.645(8) 7_546
O6 N6 1.813(5) 7_546
O7 O8 0.636(6) 7_546
O7 N6 1.118(10) 7_546
O7 N6 1.230(7) .
O7 O6 1.645(8) 7_546
O8 O7 0.636(6) 7_546
O8 N6 1.036(10) 7_546
O8 N6 1.235(7) .
O8 O6 1.592(7) 7_546
N6 N6 0.580(8) 7_546
N6 O8 1.036(10) 7_546
N6 O7 1.118(10) 7_546
N6 O6 1.813(5) 7_546
